data_4033067
loop_
_publ_author_name
'Lankri, David'
'Mostinski, Yelena'
'Tsvelikhovsky, Dmitry'

_publ_section_title
;
 Palladium-Catalyzed Cascade Assembly of Tricyclic Spiroethers from
 Diene-Alcohol Precursors.
;
_journal_issue 18
_journal_name_full 'The Journal of organic chemistry'
_journal_page_first 9452
_journal_page_last 9463
_journal_paper_doi 10.1021/acs.joc.7b01481
_journal_volume 82
_journal_year 2017
_chemical_absolute_configuration unk
_chemical_formula_moiety 'C24 H26 O'
_chemical_formula_sum 'C24 H26 O'
_chemical_formula_weight 330.45
_chemical_name_systematic
; 
 ? 
;
_space_group_IT_number 19
_symmetry_cell_setting orthorhombic
_symmetry_space_group_name_Hall 'P 2ac 2ab'
_symmetry_space_group_name_H-M 'P 21 21 21'
_atom_sites_solution_hydrogens geom
_atom_sites_solution_primary direct
_atom_sites_solution_secondary difmap
_audit_creation_method SHELXL-97
_cell_angle_alpha 90.00
_cell_angle_beta 90.00
_cell_angle_gamma 90.00
_cell_formula_units_Z 4
_cell_length_a 5.631(1)
_cell_length_b 7.857(2)
_cell_length_c 41.046(8)
_cell_measurement_reflns_used 4908
_cell_measurement_temperature 296(1)
_cell_measurement_theta_max 23.021
_cell_measurement_theta_min 2.640
_cell_volume 1816.0(7)
_computing_cell_refinement 'Bruker SMART'
_computing_data_collection 'Bruker SMART'
_computing_data_reduction 'Bruker SAINT'
_computing_molecular_graphics 'Bruker SHELXTL'
_computing_publication_material 'Bruker SHELXTL'
_computing_structure_refinement 'SHELXL-97 (Sheldrick, 1997)'
_computing_structure_solution 'SHELXS-97 (Sheldrick, 1990)'
_diffrn_ambient_temperature 296(1)
_diffrn_measured_fraction_theta_full 0.995
_diffrn_measured_fraction_theta_max 0.995
_diffrn_measurement_device_type 'CCD area detector'
_diffrn_measurement_method 'phi and omega scans'
_diffrn_radiation_monochromator graphite
_diffrn_radiation_source 'fine-focus sealed tube'
_diffrn_radiation_type MoK\a
_diffrn_radiation_wavelength 0.71073
_diffrn_reflns_av_R_equivalents 0.0394
_diffrn_reflns_av_sigmaI/netI 0.0322
_diffrn_reflns_limit_h_max 6
_diffrn_reflns_limit_h_min -6
_diffrn_reflns_limit_k_max 9
_diffrn_reflns_limit_k_min -9
_diffrn_reflns_limit_l_max 50
_diffrn_reflns_limit_l_min -50
_diffrn_reflns_number 18021
_diffrn_reflns_theta_full 26.00
_diffrn_reflns_theta_max 26.00
_diffrn_reflns_theta_min 1.98
_exptl_absorpt_coefficient_mu 0.072
_exptl_absorpt_correction_T_max 0.9901
_exptl_absorpt_correction_T_min 0.9789
_exptl_absorpt_correction_type multi-scan
_exptl_absorpt_process_details 'Bruker SADABS V2.05'
_exptl_crystal_colour colorless
_exptl_crystal_density_diffrn 1.209
_exptl_crystal_density_method 'not measured'
_exptl_crystal_description Needle
_exptl_crystal_F_000 712
_exptl_crystal_size_max 0.30
_exptl_crystal_size_mid 0.22
_exptl_crystal_size_min 0.14
_refine_diff_density_max 0.265
_refine_diff_density_min -0.193
_refine_diff_density_rms 0.042
_refine_ls_abs_structure_details 'Flack H D (1983), Acta Cryst. A39, 876-881'
_refine_ls_abs_structure_Flack 3(3)
_refine_ls_extinction_method none
_refine_ls_goodness_of_fit_ref 1.167
_refine_ls_hydrogen_treatment constr
_refine_ls_matrix_type full
_refine_ls_number_parameters 226
_refine_ls_number_reflns 3534
_refine_ls_number_restraints 0
_refine_ls_restrained_S_all 1.167
_refine_ls_R_factor_all 0.0718
_refine_ls_R_factor_gt 0.0654
_refine_ls_shift/su_max 0.000
_refine_ls_shift/su_mean 0.000
_refine_ls_structure_factor_coef Fsqd
_refine_ls_weighting_details 'calc w=1/[\s^2^(Fo^2^)+(0.0714P)^2^+0.4184P] where P=(Fo^2^+2Fc^2^)/3'
_refine_ls_weighting_scheme calc
_refine_ls_wR_factor_gt 0.1488
_refine_ls_wR_factor_ref 0.1528
_reflns_number_gt 3251
_reflns_number_total 3534
_reflns_threshold_expression >2sigma(I)
_cod_data_source_file jo7b01481_si_002.cif
_cod_data_source_block davidl6m_compound_43a
_cod_depositor_comments
;
The following automatic conversions were performed:

'_symmetry_cell_setting' value 'Orthorhombic' changed to
'orthorhombic' according to
/home/data/users/saulius/crontab/automatic-downloads/current/ACS/lib/dictionaries/cif_core.dic
dictionary named 'cif_core.dic' version 2.4.2 from 2011-04-26.

'_refine_ls_hydrogen_treatment' value 'Constr' changed to 'constr'
according to
/home/data/users/saulius/crontab/automatic-downloads/current/ACS/lib/dictionaries/cif_core.dic
dictionary named 'cif_core.dic' version 2.4.2 from 2011-04-26.

Automatic conversion script
Id: cif_fix_values 4973 2017-02-22 13:04:09Z antanas 
;
_cod_original_cell_volume 1816.1(6)
_cod_original_sg_symbol_Hall 'P 2ac 2ab '
_cod_original_sg_symbol_H-M P2(1)2(1)2(1)
_cod_database_code 4033067

loop_
_symmetry_equiv_pos_as_xyz
'x, y, z'
'-x+1/2, -y, z+1/2'
'-x, y+1/2, -z+1/2'
'x+1/2, -y+1/2, -z'

loop_
_atom_site_label
_atom_site_type_symbol
_atom_site_fract_x
_atom_site_fract_y
_atom_site_fract_z
_atom_site_U_iso_or_equiv
_atom_site_adp_type
_atom_site_occupancy
_atom_site_symmetry_multiplicity
_atom_site_calc_flag
_atom_site_refinement_flags
C1 C 0.4555(6) 0.8862(5) 0.19828(8) 0.0683(10) Uani 1 1 d .
H1A H 0.3189 0.9010 0.2124 0.082 Uiso 1 1 calc R
H1B H 0.4873 0.9933 0.1874 0.082 Uiso 1 1 calc R
C2 C 0.6730(6) 0.8305(5) 0.21828(7) 0.0627(9) Uani 1 1 d .
H2A H 0.8157 0.8891 0.2113 0.075 Uiso 1 1 calc R
H2B H 0.6490 0.8499 0.2414 0.075 Uiso 1 1 calc R
C3 C 0.6843(5) 0.6424(4) 0.21049(6) 0.0496(7) Uani 1 1 d .
H3 H 0.5519 0.5891 0.2222 0.059 Uiso 1 1 calc R
C4 C 0.6156(4) 0.6444(4) 0.17493(6) 0.0410(6) Uani 1 1 d .
C5 C 0.5593(5) 0.4701(4) 0.16114(6) 0.0472(7) Uani 1 1 d .
H5 H 0.4097 0.4260 0.1699 0.057 Uiso 1 1 calc R
C6 C 0.7688(6) 0.3512(4) 0.16945(7) 0.0615(9) Uani 1 1 d .
H6A H 0.7243 0.2355 0.1639 0.074 Uiso 1 1 calc R
H6B H 0.9031 0.3821 0.1559 0.074 Uiso 1 1 calc R
C7 C 0.8483(7) 0.3547(5) 0.20522(8) 0.0759(11) Uani 1 1 d .
H7A H 0.7247 0.3048 0.2186 0.091 Uiso 1 1 calc R
H7B H 0.9900 0.2857 0.2076 0.091 Uiso 1 1 calc R
C8 C 0.9003(6) 0.5343(5) 0.21733(7) 0.0647(9) Uani 1 1 d .
H8A H 0.9333 0.5327 0.2405 0.078 Uiso 1 1 calc R
H8B H 1.0376 0.5805 0.2061 0.078 Uiso 1 1 calc R
C9 C 0.8004(4) 0.7146(3) 0.15030(6) 0.0400(6) Uani 1 1 d .
H9A H 0.7879 0.8374 0.1485 0.048 Uiso 1 1 calc R
H9B H 0.9605 0.6855 0.1570 0.048 Uiso 1 1 calc R
C10 C 0.7383(4) 0.6291(3) 0.11812(6) 0.0370(6) Uani 1 1 d .
C11 C 0.5421(5) 0.4995(4) 0.12422(6) 0.0447(6) Uani 1 1 d .
H11A H 0.5704 0.3950 0.1122 0.054 Uiso 1 1 calc R
H11B H 0.3879 0.5447 0.1182 0.054 Uiso 1 1 calc R
C12 C 0.8530(4) 0.6641(3) 0.09044(6) 0.0359(6) Uani 1 1 d .
H12 H 0.9717 0.7458 0.0924 0.043 Uiso 1 1 calc R
C13 C 0.8231(4) 0.5954(3) 0.05732(6) 0.0360(6) Uani 1 1 d .
C14 C 0.6277(5) 0.5023(4) 0.04608(6) 0.0421(6) Uani 1 1 d .
H14 H 0.5060 0.4749 0.0605 0.050 Uiso 1 1 calc R
C15 C 0.6121(5) 0.4503(3) 0.01404(6) 0.0408(6) Uani 1 1 d .
H15 H 0.4798 0.3885 0.0074 0.049 Uiso 1 1 calc R
C16 C 0.7886(4) 0.4875(3) -0.00880(6) 0.0331(5) Uani 1 1 d .
C17 C 0.9855(4) 0.5792(3) 0.00268(6) 0.0411(6) Uani 1 1 d .
H17 H 1.1079 0.6057 -0.0117 0.049 Uiso 1 1 calc R
C18 C 1.0018(5) 0.6305(3) 0.03456(6) 0.0397(6) Uani 1 1 d .
H18 H 1.1356 0.6905 0.0413 0.048 Uiso 1 1 calc R
C19 C 0.7630(4) 0.4452(3) -0.04407(6) 0.0337(5) Uani 1 1 d .
C20 C 0.5888(7) 0.3361(5) -0.05506(7) 0.0688(10) Uani 1 1 d .
H20 H 0.4915 0.2810 -0.0401 0.083 Uiso 1 1 calc R
C21 C 0.5564(7) 0.3071(5) -0.08797(8) 0.0768(11) Uani 1 1 d .
H21 H 0.4358 0.2345 -0.0948 0.092 Uiso 1 1 calc R
C22 C 0.6970(6) 0.3824(4) -0.11051(7) 0.0524(7) Uani 1 1 d .
H22 H 0.6740 0.3625 -0.1326 0.063 Uiso 1 1 calc R
C23 C 0.8710(7) 0.4868(5) -0.10018(7) 0.0668(10) Uani 1 1 d .
H23 H 0.9702 0.5383 -0.1154 0.080 Uiso 1 1 calc R
C24 C 0.9048(6) 0.5186(4) -0.06757(7) 0.0590(9) Uani 1 1 d .
H24 H 1.0264 0.5914 -0.0612 0.071 Uiso 1 1 calc R
O1 O 0.4100(3) 0.7548(3) 0.17478(5) 0.0538(5) Uani 1 1 d .

loop_
_atom_site_aniso_label
_atom_site_aniso_U_11
_atom_site_aniso_U_22
_atom_site_aniso_U_33
_atom_site_aniso_U_23
_atom_site_aniso_U_13
_atom_site_aniso_U_12
C1 0.062(2) 0.071(2) 0.072(2) -0.0220(19) 0.0102(17) 0.0051(19)
C2 0.0627(19) 0.085(2) 0.0406(16) -0.0199(15) 0.0057(14) -0.0071(18)
C3 0.0442(15) 0.0718(19) 0.0327(13) -0.0011(13) 0.0059(11) -0.0054(15)
C4 0.0331(13) 0.0529(15) 0.0370(13) -0.0028(12) 0.0031(11) -0.0035(12)
C5 0.0453(15) 0.0580(17) 0.0383(14) -0.0001(13) 0.0095(11) -0.0098(13)
C6 0.080(2) 0.0527(17) 0.0521(18) 0.0052(14) 0.0135(17) 0.0029(17)
C7 0.087(3) 0.084(2) 0.057(2) 0.0226(18) 0.0056(19) 0.022(2)
C8 0.0620(19) 0.097(3) 0.0353(15) 0.0104(16) -0.0047(13) 0.0086(19)
C9 0.0387(14) 0.0468(14) 0.0343(14) -0.0002(11) -0.0023(11) -0.0047(12)
C10 0.0347(13) 0.0405(13) 0.0358(13) 0.0002(11) -0.0040(10) -0.0023(11)
C11 0.0450(15) 0.0508(15) 0.0384(13) -0.0069(13) 0.0015(12) -0.0111(13)
C12 0.0322(12) 0.0399(13) 0.0354(13) 0.0021(11) -0.0028(10) -0.0052(11)
C13 0.0369(13) 0.0371(13) 0.0341(13) 0.0046(10) -0.0007(10) 0.0003(11)
C14 0.0314(12) 0.0556(15) 0.0392(13) 0.0056(12) 0.0056(10) -0.0060(12)
C15 0.0342(13) 0.0519(15) 0.0362(13) 0.0001(11) -0.0025(10) -0.0063(12)
C16 0.0324(12) 0.0278(11) 0.0392(13) 0.0049(10) -0.0019(10) 0.0051(10)
C17 0.0374(13) 0.0511(15) 0.0349(13) 0.0059(12) 0.0054(11) -0.0059(12)
C18 0.0378(13) 0.0442(14) 0.0371(13) 0.0022(12) -0.0009(11) -0.0134(11)
C19 0.0375(13) 0.0282(11) 0.0355(13) 0.0026(9) 0.0018(10) 0.0052(10)
C20 0.080(2) 0.086(2) 0.0407(16) 0.0040(15) 0.0059(15) -0.041(2)
C21 0.081(2) 0.101(3) 0.0479(19) -0.0100(18) -0.0045(17) -0.043(2)
C22 0.070(2) 0.0513(16) 0.0353(14) -0.0041(13) 0.0001(13) -0.0023(16)
C23 0.079(2) 0.079(2) 0.0427(16) -0.0078(15) 0.0193(16) -0.030(2)
C24 0.0577(18) 0.077(2) 0.0421(15) -0.0143(15) 0.0125(13) -0.0301(17)
O1 0.0397(10) 0.0672(13) 0.0545(12) -0.0118(10) -0.0011(9) 0.0063(10)

loop_
_atom_type_symbol
_atom_type_description
_atom_type_scat_dispersion_real
_atom_type_scat_dispersion_imag
_atom_type_scat_source
C C 0.0033 0.0016 'International Tables Vol C Tables 4.2.6.8 and 6.1.1.4'
H H 0.0000 0.0000 'International Tables Vol C Tables 4.2.6.8 and 6.1.1.4'
O O 0.0106 0.0060 'International Tables Vol C Tables 4.2.6.8 and 6.1.1.4'

loop_
_geom_angle_atom_site_label_1
_geom_angle_atom_site_label_2
_geom_angle_atom_site_label_3
_geom_angle
O1 C1 C2 107.2(3)
O1 C1 H1A 110.3
C2 C1 H1A 110.3
O1 C1 H1B 110.3
C2 C1 H1B 110.3
H1A C1 H1B 108.5
C3 C2 C1 101.5(3)
C3 C2 H2A 111.5
C1 C2 H2A 111.5
C3 C2 H2B 111.5
C1 C2 H2B 111.5
H2A C2 H2B 109.3
C8 C3 C4 113.1(2)
C8 C3 C2 122.9(3)
C4 C3 C2 100.6(2)
C8 C3 H3 106.4
C4 C3 H3 106.4
C2 C3 H3 106.4
O1 C4 C3 102.4(2)
O1 C4 C5 111.9(2)
C3 C4 C5 113.9(2)
O1 C4 C9 108.7(2)
C3 C4 C9 117.5(2)
C5 C4 C9 102.6(2)
C4 C5 C11 104.3(2)
C4 C5 C6 107.7(2)
C11 C5 C6 110.9(2)
C4 C5 H5 111.2
C11 C5 H5 111.2
C6 C5 H5 111.2
C7 C6 C5 115.0(3)
C7 C6 H6A 108.5
C5 C6 H6A 108.5
C7 C6 H6B 108.5
C5 C6 H6B 108.5
H6A C6 H6B 107.5
C8 C7 C6 112.6(3)
C8 C7 H7A 109.1
C6 C7 H7A 109.1
C8 C7 H7B 109.1
C6 C7 H7B 109.1
H7A C7 H7B 107.8
C3 C8 C7 107.8(3)
C3 C8 H8A 110.2
C7 C8 H8A 110.2
C3 C8 H8B 110.2
C7 C8 H8B 110.2
H8A C8 H8B 108.5
C10 C9 C4 104.7(2)
C10 C9 H9A 110.8
C4 C9 H9A 110.8
C10 C9 H9B 110.8
C4 C9 H9B 110.8
H9A C9 H9B 108.9
C12 C10 C9 122.4(2)
C12 C10 C11 128.9(2)
C9 C10 C11 108.6(2)
C10 C11 C5 102.5(2)
C10 C11 H11A 111.3
C5 C11 H11A 111.3
C10 C11 H11B 111.3
C5 C11 H11B 111.3
H11A C11 H11B 109.2
C10 C12 C13 130.9(2)
C10 C12 H12 114.6
C13 C12 H12 114.6
C14 C13 C18 116.6(2)
C14 C13 C12 125.9(2)
C18 C13 C12 117.5(2)
C15 C14 C13 121.2(2)
C15 C14 H14 119.4
C13 C14 H14 119.4
C14 C15 C16 122.2(2)
C14 C15 H15 118.9
C16 C15 H15 118.9
C15 C16 C17 116.4(2)
C15 C16 C19 122.4(2)
C17 C16 C19 121.1(2)
C18 C17 C16 121.6(2)
C18 C17 H17 119.2
C16 C17 H17 119.2
C17 C18 C13 122.0(2)
C17 C18 H18 119.0
C13 C18 H18 119.0
C20 C19 C24 116.3(2)
C20 C19 C16 121.7(2)
C24 C19 C16 122.0(2)
C19 C20 C21 121.1(3)
C19 C20 H20 119.5
C21 C20 H20 119.5
C22 C21 C20 121.3(3)
C22 C21 H21 119.4
C20 C21 H21 119.4
C23 C22 C21 118.4(3)
C23 C22 H22 120.8
C21 C22 H22 120.8
C22 C23 C24 121.2(3)
C22 C23 H23 119.4
C24 C23 H23 119.4
C23 C24 C19 121.7(3)
C23 C24 H24 119.2
C19 C24 H24 119.2
C1 O1 C4 106.6(2)

loop_
_geom_bond_atom_site_label_1
_geom_bond_atom_site_label_2
_geom_bond_distance
C1 O1 1.436(4)
C1 C2 1.538(5)
C1 H1A 0.9700
C1 H1B 0.9700
C2 C3 1.513(5)
C2 H2A 0.9700
C2 H2B 0.9700
C3 C8 1.509(4)
C3 C4 1.510(4)
C3 H3 0.9800
C4 O1 1.446(3)
C4 C5 1.515(4)
C4 C9 1.552(3)
C5 C11 1.536(4)
C5 C6 1.543(4)
C5 H5 0.9800
C6 C7 1.535(5)
C6 H6A 0.9700
C6 H6B 0.9700
C7 C8 1.525(5)
C7 H7A 0.9700
C7 H7B 0.9700
C8 H8A 0.9700
C8 H8B 0.9700
C9 C10 1.523(3)
C9 H9A 0.9700
C9 H9B 0.9700
C10 C12 1.336(3)
C10 C11 1.524(4)
C11 H11A 0.9700
C11 H11B 0.9700
C12 C13 1.472(3)
C12 H12 0.9300
C13 C14 1.400(4)
C13 C18 1.400(3)
C14 C15 1.380(4)
C14 H14 0.9300
C15 C16 1.397(3)
C15 H15 0.9300
C16 C17 1.404(3)
C16 C19 1.492(3)
C17 C18 1.372(3)
C17 H17 0.9300
C18 H18 0.9300
C19 C20 1.379(4)
C19 C24 1.378(4)
C20 C21 1.382(4)
C20 H20 0.9300
C21 C22 1.354(4)
C21 H21 0.9300
C22 C23 1.346(4)
C22 H22 0.9300
C23 C24 1.375(4)
C23 H23 0.9300
C24 H24 0.9300
